data_4068777
loop_
_publ_author_name
'Han, Yuan'
'Lee, Li Juan'
'Huynh, Han Vinh'

_publ_section_title
;
 Palladium(II) Pyrazolin-4-ylidenes: Substituent Effects on the Formation
 and Catalytic Activity of Pyrazole-Based Remote NHC Complexes
;
_journal_issue 9
_journal_name_full Organometallics
_journal_page_first 2778
_journal_paper_doi 10.1021/om8010849
_journal_volume 28
_journal_year 2009
_chemical_formula_sum 'C27 H23 I2 N3 Pd'
_chemical_formula_weight 749.68
_chemical_name_systematic
; 
 ? 
;
_space_group_IT_number 14
_symmetry_cell_setting monoclinic
_symmetry_space_group_name_Hall '-P 2yn'
_symmetry_space_group_name_H-M 'P 1 21/n 1'
_atom_sites_solution_hydrogens geom
_atom_sites_solution_primary direct
_atom_sites_solution_secondary difmap
_audit_creation_method SHELXL-97
_cell_angle_alpha 90.00
_cell_angle_beta 93.2980(10)
_cell_angle_gamma 90.00
_cell_formula_units_Z 4
_cell_length_a 9.5081(5)
_cell_length_b 13.5672(7)
_cell_length_c 20.1031(11)
_cell_measurement_reflns_used 5861
_cell_measurement_temperature 223(2)
_cell_measurement_theta_max 27.29
_cell_measurement_theta_min 2.32
_cell_volume 2589.0(2)
_computing_cell_refinement 'Bruker SMART'
_computing_data_collection 'Bruker SMART'
_computing_data_reduction 'Bruker SAINT'
_computing_molecular_graphics 'Bruker SHELXTL'
_computing_publication_material 'Bruker SHELXTL'
_computing_structure_refinement 'SHELXL-97 (Sheldrick, 1997)'
_computing_structure_solution 'SHELXS-97 (Sheldrick, 1990)'
_diffrn_ambient_temperature 223(2)
_diffrn_measured_fraction_theta_full 0.997
_diffrn_measured_fraction_theta_max 0.997
_diffrn_measurement_device_type 'CCD area detector'
_diffrn_measurement_method 'phi and omega scans'
_diffrn_radiation_monochromator graphite
_diffrn_radiation_source 'fine-focus sealed tube'
_diffrn_radiation_type MoK\a
_diffrn_radiation_wavelength 0.71073
_diffrn_reflns_av_R_equivalents 0.0322
_diffrn_reflns_av_sigmaI/netI 0.0360
_diffrn_reflns_limit_h_max 12
_diffrn_reflns_limit_h_min -12
_diffrn_reflns_limit_k_max 17
_diffrn_reflns_limit_k_min -17
_diffrn_reflns_limit_l_max 26
_diffrn_reflns_limit_l_min -18
_diffrn_reflns_number 18097
_diffrn_reflns_theta_full 27.50
_diffrn_reflns_theta_max 27.50
_diffrn_reflns_theta_min 1.81
_exptl_absorpt_coefficient_mu 3.121
_exptl_absorpt_correction_T_max 0.7058
_exptl_absorpt_correction_T_min 0.5741
_exptl_absorpt_correction_type multi-scan
_exptl_absorpt_process_details 'Sadabs, (Sheldrick 2001)'
_exptl_crystal_colour ORANGE
_exptl_crystal_density_diffrn 1.923
_exptl_crystal_density_meas ?
_exptl_crystal_density_method 'not measured'
_exptl_crystal_description BLOCK
_exptl_crystal_F_000 1432
_exptl_crystal_size_max 0.20
_exptl_crystal_size_mid 0.16
_exptl_crystal_size_min 0.12
_refine_diff_density_max 1.154
_refine_diff_density_min -0.512
_refine_diff_density_rms 0.127
_refine_ls_extinction_method none
_refine_ls_goodness_of_fit_ref 1.132
_refine_ls_hydrogen_treatment constr
_refine_ls_matrix_type full
_refine_ls_number_parameters 299
_refine_ls_number_reflns 5940
_refine_ls_number_restraints 0
_refine_ls_restrained_S_all 1.132
_refine_ls_R_factor_all 0.0461
_refine_ls_R_factor_gt 0.0406
_refine_ls_shift/su_max 0.001
_refine_ls_shift/su_mean 0.000
_refine_ls_structure_factor_coef Fsqd
_refine_ls_weighting_details 'calc w=1/[\s^2^(Fo^2^)+(0.0352P)^2^+6.7873P] where P=(Fo^2^+2Fc^2^)/3'
_refine_ls_weighting_scheme calc
_refine_ls_wR_factor_gt 0.0977
_refine_ls_wR_factor_ref 0.1000
_reflns_number_gt 5270
_reflns_number_total 5940
_reflns_threshold_expression >2sigma(I)
_cod_data_source_file om8010849_si_002.cif
_cod_data_source_block 5b
_cod_depositor_comments
;
The following automatic conversions were performed:

'_symmetry_cell_setting' value 'Monoclinic' changed to 'monoclinic'
according to /home/saulius/struct/CIF-dictionaries/cif_core.dic
dictionary named 'cif_core.dic' version 2.4.2 from 2011-04-26.

Automatic conversion script
Id: cif_fix_values 1715 2011-07-08 13:25:40Z adriana 

The following automatic conversions were performed:

'_exptl_crystal_density_meas' value 'Not Measured' was changed to '?'
- the value is perceived as not measured.

Automatic conversion script
Id: cif_fix_values 3008 2015-01-20 13:52:24Z robertas 
;
_cod_original_sg_symbol_H-M P2(1)/n
_cod_database_code 4068777

loop_
_symmetry_equiv_pos_as_xyz
'x, y, z'
'-x+1/2, y+1/2, -z+1/2'
'-x, -y, -z'
'x-1/2, -y-1/2, z-1/2'

loop_
_atom_site_label
_atom_site_type_symbol
_atom_site_fract_x
_atom_site_fract_y
_atom_site_fract_z
_atom_site_U_iso_or_equiv
_atom_site_adp_type
_atom_site_occupancy
_atom_site_symmetry_multiplicity
_atom_site_calc_flag
_atom_site_refinement_flags
Pd1 Pd 0.11067(3) 0.06821(3) 0.336907(17) 0.02765(10) Uani 1 1 d .
I1 I 0.01321(3) 0.20782(3) 0.257122(17) 0.03849(10) Uani 1 1 d .
I2 I 0.21849(4) -0.07699(3) 0.407477(19) 0.04268(11) Uani 1 1 d .
N1 N 0.4919(4) 0.1888(3) 0.2847(2) 0.0333(9) Uani 1 1 d .
N2 N 0.4950(4) 0.2223(3) 0.3489(2) 0.0327(9) Uani 1 1 d .
N3 N -0.0963(4) 0.0125(3) 0.3437(2) 0.0335(9) Uani 1 1 d .
C1 C 0.2996(5) 0.1290(3) 0.3309(2) 0.0272(9) Uani 1 1 d .
C2 C 0.3755(5) 0.1325(3) 0.2731(2) 0.0304(10) Uani 1 1 d .
C3 C 0.3769(5) 0.1865(3) 0.3775(2) 0.0288(9) Uani 1 1 d .
C4 C 0.3486(5) 0.0833(4) 0.2081(2) 0.0325(10) Uani 1 1 d .
C5 C 0.3437(5) -0.0187(4) 0.2050(3) 0.0361(11) Uani 1 1 d .
H5 H 0.3531 -0.0562 0.2443 0.043 Uiso 1 1 calc R
C6 C 0.3248(6) -0.0651(4) 0.1440(3) 0.0424(12) Uani 1 1 d .
H6 H 0.3263 -0.1343 0.1417 0.051 Uiso 1 1 calc R
C7 C 0.3039(6) -0.0110(5) 0.0865(3) 0.0512(15) Uani 1 1 d .
H7 H 0.2886 -0.0430 0.0452 0.061 Uiso 1 1 calc R
C8 C 0.3054(7) 0.0910(5) 0.0896(3) 0.0553(16) Uani 1 1 d .
H8 H 0.2907 0.1282 0.0504 0.066 Uiso 1 1 calc R
C9 C 0.3285(6) 0.1386(4) 0.1507(3) 0.0443(13) Uani 1 1 d .
H9 H 0.3304 0.2078 0.1527 0.053 Uiso 1 1 calc R
C10 C 0.3475(5) 0.2116(3) 0.4467(2) 0.0305(10) Uani 1 1 d .
C11 C 0.4558(5) 0.2258(4) 0.4958(3) 0.0375(11) Uani 1 1 d .
H11 H 0.5503 0.2173 0.4855 0.045 Uiso 1 1 calc R
C12 C 0.4235(6) 0.2522(4) 0.5597(3) 0.0444(13) Uani 1 1 d .
H12 H 0.4965 0.2614 0.5927 0.053 Uiso 1 1 calc R
C13 C 0.2857(6) 0.2653(4) 0.5754(3) 0.0441(13) Uani 1 1 d .
H13 H 0.2648 0.2855 0.6184 0.053 Uiso 1 1 calc R
C14 C 0.1798(6) 0.2486(4) 0.5281(3) 0.0433(12) Uani 1 1 d .
H14 H 0.0857 0.2550 0.5394 0.052 Uiso 1 1 calc R
C15 C 0.2085(5) 0.2224(4) 0.4638(3) 0.0339(10) Uani 1 1 d .
H15 H 0.1342 0.2119 0.4317 0.041 Uiso 1 1 calc R
C16 C 0.6001(6) 0.2136(5) 0.2392(3) 0.0508(15) Uani 1 1 d .
H16A H 0.5863 0.2808 0.2236 0.076 Uiso 1 1 calc R
H16B H 0.5939 0.1689 0.2015 0.076 Uiso 1 1 calc R
H16C H 0.6922 0.2078 0.2622 0.076 Uiso 1 1 calc R
C17 C 0.5918(5) 0.3000(4) 0.3701(2) 0.0322(10) Uani 1 1 d .
C18 C 0.7306(5) 0.2778(4) 0.3860(3) 0.0439(13) Uani 1 1 d .
H18 H 0.7626 0.2123 0.3852 0.053 Uiso 1 1 calc R
C19 C 0.8226(6) 0.3541(5) 0.4033(3) 0.0541(16) Uani 1 1 d .
H19 H 0.9185 0.3407 0.4131 0.065 Uiso 1 1 calc R
C20 C 0.7739(7) 0.4491(5) 0.4061(3) 0.0526(15) Uani 1 1 d .
H20 H 0.8364 0.5005 0.4183 0.063 Uiso 1 1 calc R
C21 C 0.6341(8) 0.4695(4) 0.3911(3) 0.0568(16) Uani 1 1 d .
H21 H 0.6014 0.5347 0.3936 0.068 Uiso 1 1 calc R
C22 C 0.5407(6) 0.3946(4) 0.3722(3) 0.0429(12) Uani 1 1 d .
H22 H 0.4452 0.4082 0.3611 0.051 Uiso 1 1 calc R
C23 C -0.1735(5) -0.0154(4) 0.2898(3) 0.0414(12) Uani 1 1 d .
H23 H -0.1304 -0.0165 0.2489 0.050 Uiso 1 1 calc R
C24 C -0.3119(6) -0.0427(4) 0.2903(3) 0.0462(13) Uani 1 1 d .
H24 H -0.3618 -0.0628 0.2509 0.055 Uiso 1 1 calc R
C25 C -0.3766(6) -0.0402(4) 0.3501(3) 0.0499(15) Uani 1 1 d .
H25 H -0.4719 -0.0576 0.3521 0.060 Uiso 1 1 calc R
C26 C -0.2982(6) -0.0115(4) 0.4068(3) 0.0465(13) Uani 1 1 d .
H26 H -0.3396 -0.0085 0.4481 0.056 Uiso 1 1 calc R
C27 C -0.1583(5) 0.0125(4) 0.4019(3) 0.0387(11) Uani 1 1 d .
H27 H -0.1044 0.0295 0.4408 0.046 Uiso 1 1 calc R

loop_
_atom_site_aniso_label
_atom_site_aniso_U_11
_atom_site_aniso_U_22
_atom_site_aniso_U_33
_atom_site_aniso_U_23
_atom_site_aniso_U_13
_atom_site_aniso_U_12
Pd1 0.02387(17) 0.03156(19) 0.02765(18) -0.00052(14) 0.00273(13) -0.00304(13)
I1 0.03285(17) 0.0423(2) 0.04003(19) 0.00741(14) -0.00040(13) 0.00222(13)
I2 0.0404(2) 0.0395(2) 0.0482(2) 0.00952(15) 0.00381(15) 0.00343(14)
N1 0.029(2) 0.038(2) 0.034(2) -0.0063(17) 0.0109(17) -0.0031(17)
N2 0.030(2) 0.033(2) 0.036(2) -0.0064(17) 0.0089(17) -0.0084(16)
N3 0.029(2) 0.035(2) 0.036(2) -0.0002(17) 0.0041(17) -0.0012(17)
C1 0.026(2) 0.027(2) 0.029(2) 0.0025(17) 0.0037(17) -0.0016(17)
C2 0.027(2) 0.029(2) 0.036(2) -0.0038(19) 0.0061(19) 0.0001(18)
C3 0.029(2) 0.026(2) 0.031(2) 0.0010(18) 0.0059(18) 0.0025(18)
C4 0.029(2) 0.039(3) 0.030(2) -0.004(2) 0.0030(19) -0.001(2)
C5 0.031(2) 0.040(3) 0.037(3) -0.001(2) -0.001(2) -0.004(2)
C6 0.040(3) 0.046(3) 0.041(3) -0.007(2) -0.003(2) 0.002(2)
C7 0.057(4) 0.060(4) 0.036(3) -0.015(3) 0.001(3) -0.002(3)
C8 0.064(4) 0.072(4) 0.030(3) 0.004(3) 0.011(3) 0.003(3)
C9 0.059(3) 0.037(3) 0.038(3) 0.002(2) 0.013(3) -0.002(2)
C10 0.035(2) 0.028(2) 0.029(2) 0.0014(18) 0.0057(19) -0.0007(19)
C11 0.033(3) 0.043(3) 0.036(3) 0.005(2) 0.000(2) -0.007(2)
C12 0.054(3) 0.047(3) 0.031(3) -0.003(2) -0.007(2) -0.007(3)
C13 0.062(4) 0.042(3) 0.030(3) -0.005(2) 0.012(2) -0.003(3)
C14 0.046(3) 0.043(3) 0.043(3) -0.001(2) 0.016(2) 0.003(2)
C15 0.034(2) 0.030(2) 0.038(3) 0.004(2) 0.004(2) 0.0015(19)
C16 0.046(3) 0.060(4) 0.049(3) -0.014(3) 0.022(3) -0.023(3)
C17 0.033(2) 0.036(3) 0.029(2) -0.0034(19) 0.0052(19) -0.007(2)
C18 0.034(3) 0.043(3) 0.054(3) 0.000(3) 0.001(2) -0.004(2)
C19 0.038(3) 0.072(4) 0.052(4) -0.008(3) -0.001(3) -0.019(3)
C20 0.058(4) 0.057(4) 0.042(3) -0.012(3) 0.006(3) -0.026(3)
C21 0.078(5) 0.033(3) 0.059(4) -0.003(3) 0.004(3) -0.011(3)
C22 0.042(3) 0.042(3) 0.045(3) -0.001(2) 0.006(2) 0.000(2)
C23 0.035(3) 0.044(3) 0.046(3) -0.007(2) 0.005(2) -0.005(2)
C24 0.039(3) 0.048(3) 0.050(3) -0.003(3) -0.008(2) -0.008(2)
C25 0.028(3) 0.047(3) 0.075(4) 0.010(3) 0.005(3) -0.009(2)
C26 0.037(3) 0.053(3) 0.051(3) 0.011(3) 0.012(3) -0.006(2)
C27 0.035(3) 0.038(3) 0.043(3) 0.003(2) 0.003(2) -0.005(2)

loop_
_atom_type_symbol
_atom_type_description
_atom_type_scat_dispersion_real
_atom_type_scat_dispersion_imag
_atom_type_scat_source
C C 0.0033 0.0016 'International Tables Vol C Tables 4.2.6.8 and 6.1.1.4'
H H 0.0000 0.0000 'International Tables Vol C Tables 4.2.6.8 and 6.1.1.4'
N N 0.0061 0.0033 'International Tables Vol C Tables 4.2.6.8 and 6.1.1.4'
Pd Pd -0.9988 1.0072 'International Tables Vol C Tables 4.2.6.8 and 6.1.1.4'
I I -0.4742 1.8119 'International Tables Vol C Tables 4.2.6.8 and 6.1.1.4'

loop_
_geom_angle_atom_site_label_1
_geom_angle_atom_site_label_2
_geom_angle_atom_site_label_3
_geom_angle
C1 Pd1 N3 176.37(17)
C1 Pd1 I2 91.04(13)
N3 Pd1 I2 91.89(11)
C1 Pd1 I1 87.24(13)
N3 Pd1 I1 90.02(11)
I2 Pd1 I1 175.007(19)
C2 N1 N2 108.9(4)
C2 N1 C16 128.5(4)
N2 N1 C16 122.6(4)
N1 N2 C3 107.6(4)
N1 N2 C17 119.9(4)
C3 N2 C17 130.8(4)
C23 N3 C27 117.5(4)
C23 N3 Pd1 121.3(3)
C27 N3 Pd1 120.9(3)
C3 C1 C2 105.2(4)
C3 C1 Pd1 129.3(3)
C2 C1 Pd1 125.1(3)
N1 C2 C1 109.2(4)
N1 C2 C4 120.5(4)
C1 C2 C4 130.3(4)
N2 C3 C1 109.0(4)
N2 C3 C10 121.0(4)
C1 C3 C10 130.0(4)
C9 C4 C5 120.1(5)
C9 C4 C2 120.2(5)
C5 C4 C2 119.7(4)
C6 C5 C4 119.9(5)
C7 C6 C5 120.5(5)
C6 C7 C8 119.7(5)
C7 C8 C9 120.3(6)
C4 C9 C8 119.4(5)
C15 C10 C11 118.8(4)
C15 C10 C3 119.4(4)
C11 C10 C3 121.7(4)
C12 C11 C10 119.8(5)
C13 C12 C11 120.7(5)
C14 C13 C12 119.5(5)
C13 C14 C15 121.2(5)
C14 C15 C10 119.9(5)
C18 C17 C22 122.3(5)
C18 C17 N2 119.7(5)
C22 C17 N2 118.0(4)
C17 C18 C19 118.6(6)
C20 C19 C18 120.1(6)
C19 C20 C21 120.3(5)
C20 C21 C22 120.6(6)
C17 C22 C21 118.1(5)
N3 C23 C24 123.9(5)
C23 C24 C25 118.4(5)
C24 C25 C26 118.6(5)
C27 C26 C25 118.9(5)
N3 C27 C26 122.6(5)

loop_
_geom_bond_atom_site_label_1
_geom_bond_atom_site_label_2
_geom_bond_distance
Pd1 C1 1.987(4)
Pd1 N3 2.119(4)
Pd1 I2 2.6033(5)
Pd1 I1 2.6168(5)
N1 C2 1.354(6)
N1 N2 1.367(6)
N1 C16 1.455(6)
N2 C3 1.379(6)
N2 C17 1.447(6)
N3 C23 1.329(6)
N3 C27 1.339(6)
C1 C3 1.396(6)
C1 C2 1.403(6)
C2 C4 1.475(6)
C3 C10 1.474(6)
C4 C9 1.382(7)
C4 C5 1.385(7)
C5 C6 1.382(7)
C6 C7 1.374(8)
C7 C8 1.385(9)
C8 C9 1.393(8)
C10 C15 1.393(7)
C10 C11 1.398(7)
C11 C12 1.385(8)
C12 C13 1.377(8)
C13 C14 1.363(8)
C14 C15 1.382(7)
C17 C18 1.373(7)
C17 C22 1.375(7)
C18 C19 1.386(8)
C19 C20 1.372(9)
C20 C21 1.375(9)
C21 C22 1.387(8)
C23 C24 1.368(7)
C24 C25 1.382(9)
C25 C26 1.382(8)
C26 C27 1.379(7)
